data_2238281
loop_
_publ_author_name
'Al-Najjar, Nada A.'
'Al-Sudani, Abdul-Razak H.'
'Shanshal, Muthana A.'
'Mousa, Falih H.'
'Kariuki, Benson M.'

_publ_section_title
;
 <i>cis</i>-Dichloridotetrakis(dimethyl sulfoxide-\k<i>O</i>)chromium(III)
 chloride dimethyl sulfoxide monosolvate
;
_journal_coeditor_code WM2748
_journal_issue 7
_journal_name_full 'Acta Crystallographica Section E'
_journal_page_first m395
_journal_page_last m396
_journal_paper_doi 10.1107/S160053681301622X
_journal_volume 69
_journal_year 2013
_chemical_formula_iupac '[Cr Cl2 (C2 H6 O1 S1)4] Cl, C2 H6 O S'
_chemical_formula_moiety 'C8 H24 Cl2 Cr O4 S4 +, Cl -, C2 H6 O S'
_chemical_formula_sum 'C10 H30 Cl3 Cr O5 S5'
_chemical_formula_weight 548.99
_chemical_name_systematic
;
<i>cis</i>-Dichloridotetrakis(dimethyl sulfoxide-\k<i>O</i>)chromium(III)
chloride dimethyl sulfoxide monosolvate
;
_space_group_IT_number 2
_space_group_name_Hall '-P 1'
_symmetry_cell_setting triclinic
_symmetry_space_group_name_Hall '-P 1'
_symmetry_space_group_name_H-M 'P -1'
_atom_sites_solution_hydrogens geom
_atom_sites_solution_primary direct
_atom_sites_solution_secondary difmap
_audit_creation_method SHELXL-97
_cell_angle_alpha 100.501(2)
_cell_angle_beta 109.0070(10)
_cell_angle_gamma 98.4270(10)
_cell_formula_units_Z 2
_cell_length_a 9.4521(2)
_cell_length_b 11.0048(3)
_cell_length_c 12.9761(2)
_cell_measurement_reflns_used 4673
_cell_measurement_temperature 150(2)
_cell_measurement_theta_max 28.32
_cell_measurement_theta_min 1.71
_cell_volume 1223.62(5)
_computing_cell_refinement 'SCALEPACK (Otwinowski & Minor, 1997)'
_computing_data_collection 'COLLECT (Nonius, 2000)'
_computing_data_reduction 'DENZO and SCALEPACK (Otwinowski & Minor, 1997)'
_computing_molecular_graphics 'ORTEP-3 for Windows (Farrugia, 2012)'
_computing_publication_material
;
WinGX (Farrugia, 2012) and
<i>ACD/Chemsketch</i> (Advanced Chemistry Development, 2008)
;
_computing_structure_refinement 'SHELXL97 (Sheldrick, 2008)'
_computing_structure_solution 'SIR92 (Altomare <i>et al.</i>, 1993)'
_diffrn_ambient_temperature 150(2)
_diffrn_measured_fraction_theta_full 0.973
_diffrn_measured_fraction_theta_max 0.973
_diffrn_measurement_device_type 'Nonius KappaCCD'
_diffrn_measurement_method 'omega and phi scans'
_diffrn_radiation_monochromator graphite
_diffrn_radiation_source 'fine-focus sealed tube'
_diffrn_radiation_type MoK\a
_diffrn_radiation_wavelength 0.71073
_diffrn_reflns_av_R_equivalents 0.0282
_diffrn_reflns_av_sigmaI/netI 0.0473
_diffrn_reflns_limit_h_max 12
_diffrn_reflns_limit_h_min -10
_diffrn_reflns_limit_k_max 11
_diffrn_reflns_limit_k_min -14
_diffrn_reflns_limit_l_max 17
_diffrn_reflns_limit_l_min -17
_diffrn_reflns_number 8105
_diffrn_reflns_theta_full 28.32
_diffrn_reflns_theta_max 28.32
_diffrn_reflns_theta_min 1.71
_diffrn_standards_number 0
_exptl_absorpt_coefficient_mu 1.237
_exptl_absorpt_correction_T_max 0.7899
_exptl_absorpt_correction_T_min 0.7899
_exptl_absorpt_correction_type multi-scan
_exptl_absorpt_process_details '(DENZO and SCALEPACK; Otwinowski & Minor, 1997)'
_exptl_crystal_colour green
_exptl_crystal_density_diffrn 1.490
_exptl_crystal_density_method 'not measured'
_exptl_crystal_description 'irregular block'
_exptl_crystal_F_000 570
_exptl_crystal_size_max 0.20
_exptl_crystal_size_mid 0.20
_exptl_crystal_size_min 0.20
_refine_diff_density_max 0.598
_refine_diff_density_min -0.781
_refine_ls_extinction_coef 0.025(2)
_refine_ls_extinction_expression Fc^*^=kFc[1+0.001xFc^2^\l^3^/sin(2\q)]^-1/4^
_refine_ls_extinction_method SHELXL
_refine_ls_goodness_of_fit_ref 1.110
_refine_ls_hydrogen_treatment constr
_refine_ls_matrix_type full
_refine_ls_number_parameters 263
_refine_ls_number_reflns 5946
_refine_ls_number_restraints 104
_refine_ls_restrained_S_all 1.101
_refine_ls_R_factor_all 0.0711
_refine_ls_R_factor_gt 0.0514
_refine_ls_shift/su_max 0.001
_refine_ls_shift/su_mean 0.000
_refine_ls_structure_factor_coef Fsqd
_refine_ls_weighting_details 'calc w=1/[\s^2^(Fo^2^)+(0.0557P)^2^+2.3503P] where P=(Fo^2^+2Fc^2^)/3'
_refine_ls_weighting_scheme calc
_refine_ls_wR_factor_gt 0.1203
_refine_ls_wR_factor_ref 0.1383
_reflns_number_gt 4673
_reflns_number_total 5946
_reflns_threshold_expression I>2\s(I)
_cod_data_source_file wm2748.cif
_cod_data_source_block I
_cod_database_code 2238281
_cod_database_fobs_code 2238281

loop_
_symmetry_equiv_pos_as_xyz
'x, y, z'
'-x, -y, -z'

loop_
_atom_site_type_symbol
_atom_site_label
_atom_site_fract_x
_atom_site_fract_y
_atom_site_fract_z
_atom_site_U_iso_or_equiv
_atom_site_adp_type
_atom_site_calc_flag
_atom_site_refinement_flags
_atom_site_occupancy
_atom_site_symmetry_multiplicity
_atom_site_disorder_assembly
_atom_site_disorder_group
C C1 0.6408(5) 0.1645(4) 0.5124(3) 0.0366(9) Uani d . 1 1 . .
H H1A 0.5359 0.1255 0.5031 0.055 Uiso calc R 1 1 . .
H H1B 0.7110 0.1660 0.5876 0.055 Uiso calc R 1 1 . .
H H1C 0.6712 0.1153 0.4555 0.055 Uiso calc R 1 1 . .
C C2 0.5764(5) 0.3800(4) 0.6014(3) 0.0363(9) Uani d . 1 1 . .
H H2A 0.5719 0.4688 0.6039 0.054 Uiso calc R 1 1 . .
H H2B 0.6441 0.3735 0.6747 0.054 Uiso calc R 1 1 . .
H H2C 0.4731 0.3296 0.5836 0.054 Uiso calc R 1 1 . .
C C3 0.9311(5) 0.5941(5) 0.3820(4) 0.0614(15) Uani d . 1 1 . .
H H3A 0.9016 0.6516 0.4345 0.092 Uiso calc R 1 1 . .
H H3B 1.0167 0.6406 0.3678 0.092 Uiso calc R 1 1 . .
H H3C 0.9627 0.5244 0.4146 0.092 Uiso calc R 1 1 . .
C C4 0.7279(4) 0.6764(4) 0.2262(3) 0.0325(8) Uani d . 1 1 . .
H H4A 0.6327 0.6586 0.1606 0.049 Uiso calc R 1 1 . .
H H4B 0.8117 0.7244 0.2111 0.049 Uiso calc R 1 1 . .
H H4C 0.7146 0.7263 0.2918 0.049 Uiso calc R 1 1 . .
C C5 0.2475(4) 0.4740(3) 0.0385(3) 0.0305(7) Uani d . 1 1 . .
H H5A 0.2489 0.5476 0.0945 0.046 Uiso calc R 1 1 . .
H H5B 0.1664 0.4678 -0.0335 0.046 Uiso calc R 1 1 . .
H H5C 0.3469 0.4836 0.0291 0.046 Uiso calc R 1 1 . .
C C6 0.0443(4) 0.3587(4) 0.1141(3) 0.0335(8) Uani d . 1 1 . .
H H6A 0.0164 0.2957 0.1526 0.050 Uiso calc R 1 1 . .
H H6B -0.0407 0.3499 0.0434 0.050 Uiso calc R 1 1 . .
H H6C 0.0655 0.4440 0.1622 0.050 Uiso calc R 1 1 . .
C C7 0.2549(5) -0.0618(4) 0.0167(4) 0.0436(10) Uani d . 1 1 . .
H H7A 0.2169 -0.0017 -0.0270 0.065 Uiso calc R 1 1 . .
H H7B 0.1832 -0.0881 0.0527 0.065 Uiso calc R 1 1 . .
H H7C 0.2634 -0.1362 -0.0335 0.065 Uiso calc R 1 1 . .
C C8 0.4565(5) -0.1004(4) 0.2049(4) 0.0401(9) Uani d . 1 1 . .
H H8A 0.5503 -0.0684 0.2719 0.060 Uiso calc R 1 1 . .
H H8B 0.4620 -0.1809 0.1611 0.060 Uiso calc R 1 1 . .
H H8C 0.3675 -0.1136 0.2278 0.060 Uiso calc R 1 1 . .
Cr Cr1 0.52927(6) 0.29891(5) 0.23597(4) 0.01952(15) Uani d . 1 1 . .
O O1 0.5147(3) 0.3118(2) 0.38722(19) 0.0249(5) Uani d . 1 1 . .
O O2 0.6420(3) 0.4782(2) 0.2902(2) 0.0311(6) Uani d . 1 1 . .
O O3 0.3352(3) 0.3613(2) 0.20325(18) 0.0244(5) Uani d . 1 1 . .
O O4 0.4037(3) 0.1239(2) 0.1927(2) 0.0307(6) Uani d . 1 1 . .
S S1 0.64885(9) 0.32182(8) 0.49640(7) 0.02458(19) Uani d . 1 1 . .
S S2 0.77235(10) 0.53209(8) 0.25343(7) 0.0274(2) Uani d . 1 1 . .
S S3 0.21164(9) 0.33420(8) 0.08474(7) 0.02458(19) Uani d . 1 1 . .
S S4 0.43771(10) 0.01195(8) 0.12109(7) 0.0277(2) Uani d . 1 1 . .
Cl Cl1 0.75712(10) 0.22914(9) 0.28666(8) 0.0336(2) Uani d . 1 1 . .
Cl Cl2 0.52160(10) 0.28710(9) 0.05303(7) 0.0309(2) Uani d . 1 1 . .
C C9 0.9921(7) 1.0231(6) 0.6406(6) 0.0398(14) Uani d PU 0.654(4) 1 A 1
H H9A 0.9881 1.0883 0.5980 0.060 Uiso calc PR 0.654(4) 1 A 1
H H9B 1.0624 0.9710 0.6260 0.060 Uiso calc PR 0.654(4) 1 A 1
H H9C 1.0286 1.0637 0.7211 0.060 Uiso calc PR 0.654(4) 1 A 1
C C10 0.8550(7) 0.8235(7) 0.6883(6) 0.0366(14) Uani d PU 0.654(4) 1 A 1
H H10A 0.7633 0.7602 0.6771 0.055 Uiso calc PR 0.654(4) 1 A 1
H H10B 0.8980 0.8732 0.7667 0.055 Uiso calc PR 0.654(4) 1 A 1
H H10C 0.9314 0.7805 0.6712 0.055 Uiso calc PR 0.654(4) 1 A 1
O O5 0.7674(13) 0.8501(11) 0.4809(10) 0.055(3) Uani d PU 0.654(4) 1 A 1
S S5 0.80493(17) 0.92523(14) 0.59820(13) 0.0339(5) Uani d PU 0.654(4) 1 A 1
C C9A 0.875(3) 0.918(2) 0.6986(15) 0.091(6) Uani d PU 0.346(4) 1 A 2
H H9A1 0.9033 1.0102 0.7138 0.136 Uiso calc PR 0.346(4) 1 A 2
H H9A2 0.9515 0.8882 0.7538 0.136 Uiso calc PR 0.346(4) 1 A 2
H H9A3 0.7741 0.8927 0.7042 0.136 Uiso calc PR 0.346(4) 1 A 2
C C10A 0.812(2) 0.690(2) 0.5904(18) 0.113(9) Uani d PU 0.346(4) 1 A 2
H H10D 0.7495 0.6273 0.5200 0.170 Uiso calc PR 0.346(4) 1 A 2
H H10E 0.7535 0.6991 0.6402 0.170 Uiso calc PR 0.346(4) 1 A 2
H H10F 0.9055 0.6622 0.6272 0.170 Uiso calc PR 0.346(4) 1 A 2
O O5A 0.723(3) 0.870(3) 0.482(3) 0.065(6) Uani d PU 0.346(4) 1 A 2
S S5A 0.8659(4) 0.8479(4) 0.5591(3) 0.0520(11) Uani d PU 0.346(4) 1 A 2
Cl Cl3 0.90410(10) 0.28439(9) 0.80708(8) 0.0360(2) Uani d . 1 1 B 2

loop_
_atom_site_aniso_label
_atom_site_aniso_U_11
_atom_site_aniso_U_22
_atom_site_aniso_U_33
_atom_site_aniso_U_12
_atom_site_aniso_U_13
_atom_site_aniso_U_23
C1 0.052(2) 0.0291(18) 0.0280(18) 0.0178(17) 0.0096(17) 0.0064(14)
C2 0.050(2) 0.038(2) 0.0191(16) 0.0157(17) 0.0100(16) 0.0019(14)
C3 0.034(2) 0.077(4) 0.058(3) -0.007(2) -0.008(2) 0.040(3)
C4 0.0353(19) 0.0313(18) 0.0329(18) 0.0094(15) 0.0128(16) 0.0105(15)
C5 0.0328(18) 0.0331(19) 0.0272(17) 0.0133(15) 0.0089(15) 0.0101(14)
C6 0.0213(17) 0.041(2) 0.0347(19) 0.0072(15) 0.0056(15) 0.0091(16)
C7 0.039(2) 0.042(2) 0.041(2) 0.0104(18) 0.0091(18) -0.0039(18)
C8 0.056(3) 0.0290(19) 0.044(2) 0.0157(18) 0.025(2) 0.0116(17)
Cr1 0.0207(3) 0.0202(3) 0.0191(3) 0.00655(19) 0.0082(2) 0.00480(19)
O1 0.0209(11) 0.0345(13) 0.0215(11) 0.0094(9) 0.0081(9) 0.0091(10)
O2 0.0325(13) 0.0257(12) 0.0369(14) 0.0002(10) 0.0213(11) 0.0009(10)
O3 0.0249(11) 0.0309(12) 0.0170(10) 0.0115(9) 0.0058(9) 0.0043(9)
O4 0.0356(13) 0.0204(12) 0.0403(14) 0.0031(10) 0.0244(12) 0.0002(10)
S1 0.0223(4) 0.0267(4) 0.0205(4) 0.0047(3) 0.0031(3) 0.0046(3)
S2 0.0247(4) 0.0260(4) 0.0330(4) 0.0046(3) 0.0126(3) 0.0084(3)
S3 0.0244(4) 0.0258(4) 0.0198(4) 0.0079(3) 0.0037(3) 0.0025(3)
S4 0.0324(4) 0.0221(4) 0.0309(4) 0.0047(3) 0.0181(4) 0.0015(3)
Cl1 0.0277(4) 0.0448(5) 0.0360(5) 0.0190(4) 0.0145(4) 0.0146(4)
Cl2 0.0394(5) 0.0377(5) 0.0229(4) 0.0171(4) 0.0162(3) 0.0092(3)
C9 0.042(3) 0.025(3) 0.048(4) -0.003(2) 0.019(3) 0.004(2)
C10 0.029(3) 0.046(4) 0.049(4) 0.014(3) 0.021(3) 0.028(3)
O5 0.065(7) 0.053(5) 0.034(4) -0.008(4) 0.014(5) 0.004(3)
S5 0.0329(8) 0.0317(8) 0.0407(8) 0.0098(6) 0.0140(6) 0.0144(6)
C9A 0.120(16) 0.108(17) 0.052(10) 0.057(14) 0.024(10) 0.029(11)
C10A 0.079(14) 0.19(3) 0.091(15) 0.059(16) 0.027(12) 0.058(17)
O5A 0.064(12) 0.068(9) 0.058(9) 0.032(8) 0.015(8) 0.007(7)
S5A 0.048(2) 0.056(2) 0.048(2) 0.0241(16) 0.0129(17) 0.0019(15)
Cl3 0.0319(5) 0.0401(5) 0.0301(4) 0.0062(4) 0.0083(4) 0.0013(4)

loop_
_atom_type_symbol
_atom_type_description
_atom_type_scat_dispersion_real
_atom_type_scat_dispersion_imag
_atom_type_scat_source
C C 0.0033 0.0016 'International Tables Vol C Tables 4.2.6.8 and 6.1.1.4'
H H 0.0000 0.0000 'International Tables Vol C Tables 4.2.6.8 and 6.1.1.4'
Cr Cr 0.3209 0.6236 'International Tables Vol C Tables 4.2.6.8 and 6.1.1.4'
O O 0.0106 0.0060 'International Tables Vol C Tables 4.2.6.8 and 6.1.1.4'
S S 0.1246 0.1234 'International Tables Vol C Tables 4.2.6.8 and 6.1.1.4'
Cl Cl 0.1484 0.1585 'International Tables Vol C Tables 4.2.6.8 and 6.1.1.4'

loop_
_geom_angle_atom_site_label_1
_geom_angle_atom_site_label_2
_geom_angle_atom_site_label_3
_geom_angle
S1 C1 H1A 109.5
S1 C1 H1B 109.5
H1A C1 H1B 109.5
S1 C1 H1C 109.5
H1A C1 H1C 109.5
H1B C1 H1C 109.5
S1 C2 H2A 109.5
S1 C2 H2B 109.5
H2A C2 H2B 109.5
S1 C2 H2C 109.5
H2A C2 H2C 109.5
H2B C2 H2C 109.5
S2 C3 H3A 109.5
S2 C3 H3B 109.5
H3A C3 H3B 109.5
S2 C3 H3C 109.5
H3A C3 H3C 109.5
H3B C3 H3C 109.5
S2 C4 H4A 109.5
S2 C4 H4B 109.5
H4A C4 H4B 109.5
S2 C4 H4C 109.5
H4A C4 H4C 109.5
H4B C4 H4C 109.5
S3 C5 H5A 109.5
S3 C5 H5B 109.5
H5A C5 H5B 109.5
S3 C5 H5C 109.5
H5A C5 H5C 109.5
H5B C5 H5C 109.5
S3 C6 H6A 109.5
S3 C6 H6B 109.5
H6A C6 H6B 109.5
S3 C6 H6C 109.5
H6A C6 H6C 109.5
H6B C6 H6C 109.5
S4 C7 H7A 109.5
S4 C7 H7B 109.5
H7A C7 H7B 109.5
S4 C7 H7C 109.5
H7A C7 H7C 109.5
H7B C7 H7C 109.5
S4 C8 H8A 109.5
S4 C8 H8B 109.5
H8A C8 H8B 109.5
S4 C8 H8C 109.5
H8A C8 H8C 109.5
H8B C8 H8C 109.5
O2 Cr1 O4 173.67(10)
O2 Cr1 O1 87.70(10)
O4 Cr1 O1 86.93(10)
O2 Cr1 O3 87.72(10)
O4 Cr1 O3 88.30(10)
O1 Cr1 O3 82.96(9)
O2 Cr1 Cl1 91.50(8)
O4 Cr1 Cl1 92.15(8)
O1 Cr1 Cl1 93.27(7)
O3 Cr1 Cl1 176.17(7)
O2 Cr1 Cl2 93.13(8)
O4 Cr1 Cl2 91.89(8)
O1 Cr1 Cl2 174.31(7)
O3 Cr1 Cl2 91.44(7)
Cl1 Cr1 Cl2 92.34(4)
S1 O1 Cr1 125.43(14)
S2 O2 Cr1 123.43(15)
S3 O3 Cr1 123.90(13)
S4 O4 Cr1 122.32(14)
O1 S1 C1 105.38(16)
O1 S1 C2 102.39(16)
C1 S1 C2 98.3(2)
O2 S2 C4 102.63(17)
O2 S2 C3 103.7(2)
C4 S2 C3 98.8(2)
O3 S3 C5 104.49(15)
O3 S3 C6 102.73(15)
C5 S3 C6 97.85(18)
O4 S4 C7 102.81(18)
O4 S4 C8 103.36(17)
C7 S4 C8 99.6(2)
S5 C9 H9A 109.5
S5 C9 H9B 109.5
H9A C9 H9B 109.5
S5 C9 H9C 109.5
H9A C9 H9C 109.5
H9B C9 H9C 109.5
S5 C10 H10A 109.5
S5 C10 H10B 109.5
H10A C10 H10B 109.5
S5 C10 H10C 109.5
H10A C10 H10C 109.5
H10B C10 H10C 109.5
O5 S5 C10 107.4(5)
O5 S5 C9 106.6(5)
C10 S5 C9 97.0(3)
S5A C9A H9A1 109.5
S5A C9A H9A2 109.5
H9A1 C9A H9A2 109.5
S5A C9A H9A3 109.5
H9A1 C9A H9A3 109.5
H9A2 C9A H9A3 109.5
S5A C10A H10D 109.5
S5A C10A H10E 109.5
H10D C10A H10E 109.5
S5A C10A H10F 109.5
H10D C10A H10F 109.5
H10E C10A H10F 109.5
O5A S5A C9A 105.5(13)
O5A S5A C10A 106.5(14)
C9A S5A C10A 85.9(8)

loop_
_geom_bond_atom_site_label_1
_geom_bond_atom_site_label_2
_geom_bond_distance
C1 S1 1.774(4)
C1 H1A 0.9800
C1 H1B 0.9800
C1 H1C 0.9800
C2 S1 1.776(4)
C2 H2A 0.9800
C2 H2B 0.9800
C2 H2C 0.9800
C3 S2 1.777(4)
C3 H3A 0.9800
C3 H3B 0.9800
C3 H3C 0.9800
C4 S2 1.769(4)
C4 H4A 0.9800
C4 H4B 0.9800
C4 H4C 0.9800
C5 S3 1.776(4)
C5 H5A 0.9800
C5 H5B 0.9800
C5 H5C 0.9800
C6 S3 1.789(4)
C6 H6A 0.9800
C6 H6B 0.9800
C6 H6C 0.9800
C7 S4 1.773(4)
C7 H7A 0.9800
C7 H7B 0.9800
C7 H7C 0.9800
C8 S4 1.780(4)
C8 H8A 0.9800
C8 H8B 0.9800
C8 H8C 0.9800
Cr1 O2 1.978(2)
Cr1 O4 1.983(2)
Cr1 O1 1.993(2)
Cr1 O3 1.996(2)
Cr1 Cl1 2.3252(10)
Cr1 Cl2 2.3302(9)
O1 S1 1.536(2)
O2 S2 1.539(3)
O3 S3 1.542(2)
O4 S4 1.543(2)
C9 S5 1.784(6)
C9 H9A 0.9800
C9 H9B 0.9800
C9 H9C 0.9800
C10 S5 1.766(6)
C10 H10A 0.9800
C10 H10B 0.9800
C10 H10C 0.9800
O5 S5 1.494(12)
C9A S5A 1.803(18)
C9A H9A1 0.9800
C9A H9A2 0.9800
C9A H9A3 0.9800
C10A S5A 1.89(2)
C10A H10D 0.9800
C10A H10E 0.9800
C10A H10F 0.9800
O5A S5A 1.48(2)

loop_
_geom_hbond_atom_site_label_D
_geom_hbond_atom_site_label_H
_geom_hbond_atom_site_label_A
_geom_hbond_site_symmetry_A
_geom_hbond_distance_DH
_geom_hbond_distance_HA
_geom_hbond_distance_DA
_geom_hbond_angle_DHA
C1 H1B Cl3 . 0.98 2.78 3.682(4) 154
C2 H2C O5 2_666 0.98 2.57 3.529(14) 165
C3 H3B Cl3 2_766 0.98 2.83 3.648(5) 142
C4 H4B Cl3 2_766 0.98 2.79 3.616(4) 143
C4 H4C O5 . 0.98 2.43 3.377(13) 162
C8 H8C Cl3 2_656 0.98 2.80 3.641(5) 144
